data_7220102
loop_
_publ_author_name
'Gong, Kaining'
'Liu, Yunping'
'Han, Zhangang'

_publ_section_title
;
 Manganese-Phosphomolybdate Molecular Catalyst for Electron Transfer
 Reaction of Ferricyanide to Ferrocyanide
;
_journal_name_full 'RSC Adv.'
_journal_paper_doi 10.1039/C5RA06018D
_journal_year 2015
_chemical_formula_sum 'C52 H70 Mn3 Mo12 N8 Na3 O75 P9'
_chemical_formula_weight 3670.96
_chemical_name_systematic
; 
 ? 
;
_space_group_IT_number 62
_symmetry_cell_setting orthorhombic
_symmetry_space_group_name_Hall '-P 2ac 2n'
_symmetry_space_group_name_H-M 'P n m a'
_atom_sites_solution_hydrogens geom
_atom_sites_solution_primary direct
_atom_sites_solution_secondary difmap
_audit_creation_method SHELXL-97
_audit_update_record
;
2014-07-19 deposited with the CCDC.
2015-04-28 downloaded from the CCDC.
;
_cell_angle_alpha 90.00
_cell_angle_beta 90.00
_cell_angle_gamma 90.00
_cell_formula_units_Z 4
_cell_length_a 29.508(19)
_cell_length_b 23.454(15)
_cell_length_c 15.429(10)
_cell_measurement_reflns_used 9699
_cell_measurement_temperature 296(2)
_cell_measurement_theta_max 28.22
_cell_measurement_theta_min 2.29
_cell_volume 10678(12)
_computing_cell_refinement 'Bruker SMART'
_computing_data_collection 'Bruker SMART'
_computing_data_reduction 'Bruker SAINT'
_computing_molecular_graphics 'Bruker SHELXTL'
_computing_publication_material 'Bruker SHELXTL'
_computing_structure_refinement 'Bruker SHELXTL'
_computing_structure_solution 'Bruker SHELXTL'
_diffrn_ambient_temperature 296(2)
_diffrn_measured_fraction_theta_full 0.999
_diffrn_measured_fraction_theta_max 0.999
_diffrn_measurement_device_type 'CCD area detector'
_diffrn_measurement_method 'phi and omega scans'
_diffrn_radiation_monochromator graphite
_diffrn_radiation_source 'fine-focus sealed tube'
_diffrn_radiation_type MoK\a
_diffrn_radiation_wavelength 0.71073
_diffrn_reflns_av_R_equivalents 0.0248
_diffrn_reflns_av_sigmaI/netI 0.0177
_diffrn_reflns_limit_h_max 34
_diffrn_reflns_limit_h_min -35
_diffrn_reflns_limit_k_max 20
_diffrn_reflns_limit_k_min -27
_diffrn_reflns_limit_l_max 18
_diffrn_reflns_limit_l_min -18
_diffrn_reflns_number 50207
_diffrn_reflns_theta_full 25.01
_diffrn_reflns_theta_max 25.01
_diffrn_reflns_theta_min 1.91
_exptl_absorpt_coefficient_mu 1.961
_exptl_absorpt_correction_T_max 0.775
_exptl_absorpt_correction_T_min 0.710
_exptl_absorpt_correction_type empirical
_exptl_absorpt_process_details sadabs
_exptl_crystal_colour red
_exptl_crystal_density_diffrn 2.284
_exptl_crystal_density_meas ?
_exptl_crystal_density_method 'not measured'
_exptl_crystal_description block
_exptl_crystal_F_000 7140
_exptl_crystal_size_max 0.19
_exptl_crystal_size_mid 0.15
_exptl_crystal_size_min 0.13
_refine_diff_density_max 1.331
_refine_diff_density_min -1.302
_refine_diff_density_rms 0.128
_refine_ls_extinction_method none
_refine_ls_goodness_of_fit_ref 1.061
_refine_ls_hydrogen_treatment mixed
_refine_ls_matrix_type full
_refine_ls_number_parameters 766
_refine_ls_number_reflns 9661
_refine_ls_number_restraints 66
_refine_ls_restrained_S_all 1.067
_refine_ls_R_factor_all 0.0373
_refine_ls_R_factor_gt 0.0338
_refine_ls_shift/su_max 0.068
_refine_ls_shift/su_mean 0.001
_refine_ls_structure_factor_coef Fsqd
_refine_ls_weighting_details 'calc w=1/[\s^2^(Fo^2^)+(0.0545P)^2^+62.4208P] where P=(Fo^2^+2Fc^2^)/3'
_refine_ls_weighting_scheme calc
_refine_ls_wR_factor_gt 0.1015
_refine_ls_wR_factor_ref 0.1050
_reflns_number_gt 8883
_reflns_number_total 9661
_reflns_threshold_expression >2sigma(I)
_cod_data_source_file c5ra06018d2.cif
_cod_data_source_block 6c
_cod_depositor_comments
;
The following automatic conversions were performed:

'_symmetry_cell_setting' value 'Orthorhombic' changed to
'orthorhombic' according to
/usr/data/users/saulius/crontab/automatic-downloads/rss-feeds/RSC/lib/dictionaries/cif_core.dic
dictionary named 'cif_core.dic' version 2.4.2 from 2011-04-26.

'_exptl_crystal_density_meas' value 'none' was changed to '?' - the
value is perceived as not measured.

Automatic conversion script
Id: cif_fix_values 3271 2015-04-21 07:52:19Z andrius 
;
_cod_original_sg_symbol_H-M 'Pnma '
_cod_database_code 7220102

loop_
_symmetry_equiv_pos_as_xyz
'x, y, z'
'-x+1/2, -y, z+1/2'
'-x, y+1/2, -z'
'x+1/2, -y+1/2, -z+1/2'
'-x, -y, -z'
'x-1/2, y, -z-1/2'
'x, -y-1/2, z'
'-x-1/2, y-1/2, z-1/2'

loop_
_atom_site_label
_atom_site_type_symbol
_atom_site_fract_x
_atom_site_fract_y
_atom_site_fract_z
_atom_site_U_iso_or_equiv
_atom_site_adp_type
_atom_site_occupancy
_atom_site_symmetry_multiplicity
_atom_site_calc_flag
_atom_site_refinement_flags
Mo1 Mo 0.195388(13) 0.379064(17) 0.62289(3) 0.01685(11) Uani 1 1 d .
Mo2 Mo 0.178572(13) 0.324970(17) 0.76631(3) 0.01576(10) Uani 1 1 d .
Mo3 Mo 0.331394(13) 0.305526(17) 0.84790(3) 0.01743(11) Uani 1 1 d .
Mo4 Mo 0.352655(14) 0.380144(17) 0.65256(3) 0.01880(11) Uani 1 1 d .
Mo5 Mo 0.218003(14) 0.305755(18) 0.42906(3) 0.01814(11) Uani 1 1 d .
Mo6 Mo 0.370008(14) 0.325040(18) 0.50971(3) 0.01899(11) Uani 1 1 d .
Mn1 Mn 0.50102(3) 0.31743(3) 0.75046(6) 0.02693(19) Uani 1 1 d .
Mn2 Mn 0.27496(3) 0.2500 0.63864(6) 0.0174(2) Uani 1 2 d S
Na1 Na 0.4506(3) 0.2500 0.9892(6) 0.168(4) Uani 1 2 d S
Na2 Na 0.2142(2) 0.5258(2) 0.3270(4) 0.1218(17) Uani 1 1 d .
O1 O 0.29772(15) 0.2500 0.7759(3) 0.0179(10) Uani 1 2 d S
O2 O 0.22925(11) 0.31820(14) 0.6827(2) 0.0181(7) Uani 1 1 d .
O3 O 0.25069(15) 0.2500 0.5020(3) 0.0171(9) Uani 1 2 d S
O4 O 0.20408(15) 0.2500 0.8220(3) 0.0173(9) Uani 1 2 d S
O5 O 0.15111(15) 0.2500 0.6826(3) 0.0167(9) Uani 1 2 d S
O6 O 0.31887(11) 0.31867(14) 0.5923(2) 0.0191(7) Uani 1 1 d .
O7 O 0.37345(16) 0.2500 0.8958(3) 0.0230(10) Uani 1 2 d S
O8 O 0.09511(16) 0.2500 0.5588(3) 0.0259(11) Uani 1 2 d S
H8 H 0.0925 0.2500 0.5059 0.039 Uiso 1 2 calc SR
O9 O 0.34458(16) 0.2500 0.4536(3) 0.0231(10) Uani 1 2 d S
O10 O 0.30796(11) 0.36718(14) 0.7584(2) 0.0203(7) Uani 1 1 d .
O11 O 0.04809(16) 0.2500 0.8018(3) 0.0242(11) Uani 1 2 d S
O12 O 0.17668(17) 0.2500 0.3797(3) 0.0253(11) Uani 1 2 d S
O13 O 0.14044(11) 0.37039(14) 0.6901(2) 0.0211(7) Uani 1 1 d .
O14 O 0.45216(15) 0.2500 0.7193(3) 0.0202(10) Uani 1 2 d S
O15 O 0.24028(11) 0.36759(14) 0.5179(2) 0.0203(7) Uani 1 1 d .
O16 O 0.19911(12) 0.37160(16) 0.8387(2) 0.0267(8) Uani 1 1 d .
O17 O 0.21996(12) 0.43877(15) 0.6620(2) 0.0278(8) Uani 1 1 d .
O18 O 0.16905(11) 0.30371(14) 0.5454(2) 0.0183(7) Uani 1 1 d .
O19 O 0.40755(11) 0.37162(15) 0.5855(2) 0.0235(7) Uani 1 1 d .
O20 O 0.17200(12) 0.36821(16) 0.3938(2) 0.0279(8) Uani 1 1 d .
O21 O 0.37813(12) 0.36685(15) 0.8818(2) 0.0262(8) Uani 1 1 d .
O22 O 0.39245(13) 0.42075(15) 0.7422(2) 0.0282(8) Uani 1 1 d .
O23 O 0.39627(15) 0.2500 0.5934(3) 0.0179(9) Uani 1 2 d S
O24 O 0.32734(13) 0.43894(16) 0.6132(3) 0.0328(9) Uani 1 1 d .
O25 O 0.12017(11) 0.30421(15) 0.8325(2) 0.0233(7) Uani 1 1 d .
O26 O 0.15535(12) 0.42287(15) 0.5335(2) 0.0271(8) Uani 1 1 d .
O27 O 0.34976(13) 0.37117(17) 0.4359(2) 0.0313(9) Uani 1 1 d .
O28 O 0.08270(17) 0.2500 0.9510(3) 0.0295(12) Uani 1 2 d S
H28 H 0.0681 0.2785 0.9637 0.044 Uiso 0.50 1 calc PR
O29 O 0.37837(11) 0.30357(13) 0.7291(2) 0.0175(7) Uani 1 1 d .
O30 O 0.45754(12) 0.37088(17) 0.8200(3) 0.0359(9) Uani 1 1 d .
O31 O 0.42872(12) 0.30424(16) 0.4460(2) 0.0300(9) Uani 1 1 d .
O32 O 0.29471(13) 0.32023(17) 0.9281(2) 0.0318(9) Uani 1 1 d .
O33 O 0.42368(13) 0.45700(16) 0.8829(3) 0.0325(9) Uani 1 1 d .
H33 H 0.4003 0.4753 0.8896 0.049 Uiso 1 1 calc R
O34 O 0.51292(19) 0.2500 0.8600(4) 0.0369(14) Uani 1 2 d S
O35 O 0.25555(13) 0.31983(16) 0.3501(2) 0.0297(8) Uani 1 1 d .
O36 O 0.49459(14) 0.3480(2) 0.6153(3) 0.0473(11) Uani 1 1 d .
O37 O 0.14097(17) 0.4681(2) 0.3900(3) 0.0502(12) Uani 1 1 d .
O38 O 0.09242(15) 0.3878(2) 0.4393(4) 0.0625(15) Uani 1 1 d .
H38 H 0.0755 0.4104 0.4637 0.094 Uiso 1 1 calc R
O39 O 0.4983(2) 0.2500 0.4905(5) 0.0526(18) Uani 1 2 d S
O40 O 0.4701(3) 0.2500 0.3343(5) 0.078(3) Uani 1 2 d S
H40 H 0.4850 0.2215 0.3232 0.117 Uiso 0.50 1 calc PR
O41 O 0.55130(16) 0.3755(2) 0.7950(5) 0.080(2) Uani 1 1 d .
O42 O 0.4311(3) 0.7154(4) 0.9124(6) 0.052(2) Uani 0.50 1 d P
O43 O 0.4693(4) 0.7168(5) 0.7664(7) 0.063(3) Uani 0.50 1 d P
O44 O 0.3889(3) 0.7500 0.7708(6) 0.127(5) Uani 1 2 d S
H44 H 0.3691 0.7656 0.7996 0.191 Uiso 0.50 1 calc PR
O43' O 0.4424(4) 0.6896(5) 0.8348(8) 0.070(3) Uani 0.50 1 d P
P1 P 0.43423(9) 0.7500 0.82264(18) 0.0511(6) Uani 1 2 d S
P2 P 0.14498(5) 0.2500 0.58279(11) 0.0151(3) Uani 1 2 d S
P3 P 0.40269(5) 0.2500 0.69331(11) 0.0145(3) Uani 1 2 d S
P4 P 0.09275(6) 0.2500 0.85005(11) 0.0179(4) Uani 1 2 d S
P5 P 0.41310(4) 0.40116(6) 0.82898(9) 0.0221(3) Uani 1 1 d .
P6 P 0.14159(5) 0.41225(6) 0.43809(9) 0.0260(3) Uani 1 1 d .
P7 P 0.45719(6) 0.2500 0.43318(13) 0.0284(4) Uani 1 2 d S
C14 C 0.2319(2) 0.4543(3) 0.0847(4) 0.0418(15) Uani 1 1 d .
H14 H 0.2433 0.4857 0.0550 0.050 Uiso 1 1 calc R
C15 C 0.2228(2) 0.4051(3) 0.0412(4) 0.0402(15) Uani 1 1 d .
H15 H 0.2277 0.4033 -0.0183 0.048 Uiso 1 1 calc R
C16 C 0.2063(2) 0.3575(2) 0.0843(4) 0.0353(13) Uani 1 1 d .
C17 C 0.1999(3) 0.3628(3) 0.1739(4) 0.056(2) Uani 1 1 d .
H17 H 0.1895 0.3317 0.2057 0.067 Uiso 1 1 calc R
C18 C 0.2087(3) 0.4130(3) 0.2150(4) 0.062(2) Uani 1 1 d .
H18 H 0.2038 0.4163 0.2743 0.074 Uiso 1 1 calc R
C19 C 0.1956(2) 0.3040(3) 0.0359(4) 0.0417(15) Uani 1 1 d .
H19A H 0.2135 0.3032 -0.0168 0.050 Uiso 1 1 calc R
H19B H 0.1639 0.3048 0.0192 0.050 Uiso 1 1 calc R
C20 C 0.2044(5) 0.2500 0.0855(7) 0.067(3) Uani 1 2 d S
H20A H 0.2357 0.2500 0.1045 0.080 Uiso 1 2 calc SR
H20B H 0.1855 0.2500 0.1370 0.080 Uiso 1 2 calc SR
C21 C 0.1447(3) 0.5791(3) 0.5594(5) 0.068(2) Uani 1 1 d .
H21 H 0.1427 0.5750 0.4995 0.081 Uiso 1 1 calc R
C22 C 0.1442(3) 0.6326(3) 0.5944(5) 0.058(2) Uani 1 1 d .
H22 H 0.1416 0.6643 0.5585 0.070 Uiso 1 1 calc R
C23 C 0.1476(2) 0.6398(3) 0.6830(4) 0.0436(15) Uani 1 1 d .
C24 C 0.1528(4) 0.5903(4) 0.7319(5) 0.081(3) Uani 1 1 d .
H24 H 0.1567 0.5932 0.7916 0.097 Uiso 1 1 calc R
C25 C 0.1525(4) 0.5382(4) 0.6944(5) 0.076(3) Uani 1 1 d .
H25 H 0.1554 0.5056 0.7284 0.091 Uiso 1 1 calc R
C26 C 0.1469(3) 0.6966(3) 0.7281(5) 0.0506(18) Uani 1 1 d .
H26A H 0.1735 0.6988 0.7649 0.061 Uiso 1 1 calc R
H26B H 0.1206 0.6975 0.7657 0.061 Uiso 1 1 calc R
C27 C 0.1458(4) 0.7500 0.6717(6) 0.045(2) Uani 1 2 d S
H27A H 0.1717 0.7500 0.6330 0.054 Uiso 1 2 calc SR
H27B H 0.1185 0.7500 0.6367 0.054 Uiso 1 2 calc SR
N3 N 0.2244(2) 0.4575(2) 0.1706(3) 0.0419(13) Uani 1 1 d .
N4 N 0.1479(2) 0.5333(3) 0.6082(4) 0.0531(15) Uani 1 1 d .
H4A H 0.1470 0.5000 0.5848 0.064 Uiso 1 1 calc R
O1W O 0.4880(8) 0.3560(10) 1.0141(19) 0.214(15) Uani 0.50 1 d P
O2W O 0.0305(7) 0.4398(10) 0.5624(13) 0.170(11) Uani 0.50 1 d P
O3W O 0.2870(4) 0.4723(4) 0.3992(6) 0.137(4) Uani 1 1 d .
C1 C 0.9299(3) 0.6512(3) -0.0979(7) 0.174(6) Uani 1 1 d GU
H1 H 0.9383 0.6887 -0.0870 0.209 Uiso 1 1 calc R
N1 N 0.9304(3) 0.6303(3) -0.1822(6) 0.119(4) Uani 1 1 d GU
H1A H 0.9384 0.6522 -0.2243 0.142 Uiso 1 1 calc R
C2 C 0.9178(3) 0.5742(4) -0.1985(4) 0.131(6) Uani 1 1 d GU
H2 H 0.9181 0.5603 -0.2549 0.157 Uiso 1 1 calc R
C3 C 0.9049(3) 0.5389(3) -0.1304(5) 0.132(6) Uani 1 1 d GU
H3 H 0.8965 0.5014 -0.1413 0.158 Uiso 1 1 calc R
C4 C 0.9045(3) 0.5598(4) -0.0461(4) 0.097(3) Uani 1 1 d GU
C5 C 0.9170(3) 0.6159(4) -0.0298(5) 0.137(5) Uani 1 1 d GU
H5 H 0.9167 0.6299 0.0266 0.164 Uiso 1 1 calc R
C6 C 0.8848(6) 0.5229(8) 0.0262(9) 0.155(7) Uani 1 1 d .
H6A H 0.8555 0.5386 0.0419 0.186 Uiso 1 1 calc R
H6B H 0.8795 0.4851 0.0028 0.186 Uiso 1 1 calc R
C7 C 0.9103(8) 0.5169(11) 0.1025(13) 0.213(10) Uani 1 1 d U
H7A H 0.8928 0.4959 0.1448 0.256 Uiso 1 1 calc R
H7B H 0.9165 0.5544 0.1263 0.256 Uiso 1 1 calc R
C8 C 0.9562(7) 0.4854(13) 0.0865(15) 0.239(11) Uani 1 1 d U
H8A H 0.9793 0.5115 0.0661 0.286 Uiso 1 1 calc R
H8B H 0.9526 0.4549 0.0446 0.286 Uiso 1 1 calc R
C9 C 0.9903(5) 0.4709(6) 0.3277(8) 0.231(7) Uani 1 1 d GU
H9 H 1.0004 0.4934 0.3733 0.277 Uiso 1 1 calc R
C10 C 0.9837(5) 0.4948(5) 0.2463(11) 0.222(7) Uani 1 1 d GU
H10 H 0.9895 0.5334 0.2374 0.266 Uiso 1 1 calc R
C11 C 0.9684(5) 0.4612(7) 0.1780(8) 0.304(18) Uani 1 1 d GU
C12 C 0.9598(5) 0.4036(6) 0.1912(8) 0.178(5) Uani 1 1 d GU
H12 H 0.9496 0.3811 0.1456 0.214 Uiso 1 1 calc R
C13 C 0.9664(4) 0.3796(4) 0.2727(10) 0.196(6) Uani 1 1 d GU
H13 H 0.9606 0.3411 0.2815 0.235 Uiso 1 1 calc R
N2 N 0.9816(4) 0.4132(6) 0.3409(7) 0.199(6) Uani 1 1 d GU
H2A H 0.9857 0.3984 0.3913 0.238 Uiso 1 1 calc R

loop_
_atom_site_aniso_label
_atom_site_aniso_U_11
_atom_site_aniso_U_22
_atom_site_aniso_U_33
_atom_site_aniso_U_23
_atom_site_aniso_U_13
_atom_site_aniso_U_12
Mo1 0.0171(2) 0.0138(2) 0.0196(2) 0.00084(16) 0.00016(15) 0.00102(15)
Mo2 0.0142(2) 0.0161(2) 0.0170(2) -0.00121(15) 0.00077(15) 0.00010(15)
Mo3 0.0158(2) 0.0195(2) 0.0170(2) -0.00290(16) 0.00090(15) 0.00003(15)
Mo4 0.0177(2) 0.0163(2) 0.0224(2) 0.00099(16) 0.00022(16) -0.00071(15)
Mo5 0.0190(2) 0.0188(2) 0.0165(2) 0.00231(16) -0.00053(16) 0.00076(16)
Mo6 0.0170(2) 0.0220(2) 0.0180(2) 0.00363(16) 0.00180(16) -0.00100(16)
Mn1 0.0191(4) 0.0249(4) 0.0368(5) -0.0056(4) 0.0015(3) 0.0002(3)
Mn2 0.0148(5) 0.0193(5) 0.0180(5) 0.000 0.0011(4) 0.000
Na1 0.092(5) 0.305(14) 0.106(6) 0.000 -0.008(4) 0.000
Na2 0.139(4) 0.087(3) 0.139(4) 0.015(3) -0.002(4) 0.009(3)
O1 0.017(2) 0.017(2) 0.019(2) 0.000 -0.0006(18) 0.000
O2 0.0160(16) 0.0180(17) 0.0203(17) 0.0031(14) 0.0017(13) 0.0002(13)
O3 0.017(2) 0.016(2) 0.019(2) 0.000 -0.0028(18) 0.000
O4 0.017(2) 0.017(2) 0.018(2) 0.000 -0.0021(18) 0.000
O5 0.019(2) 0.015(2) 0.016(2) 0.000 0.0006(18) 0.000
O6 0.0183(16) 0.0201(17) 0.0189(17) 0.0002(14) 0.0012(13) -0.0003(13)
O7 0.019(2) 0.024(3) 0.026(3) 0.000 -0.002(2) 0.000
O8 0.018(2) 0.040(3) 0.020(2) 0.000 -0.002(2) 0.000
O9 0.023(2) 0.027(3) 0.019(2) 0.000 -0.002(2) 0.000
O10 0.0174(16) 0.0201(17) 0.0235(17) -0.0008(14) 0.0011(13) 0.0029(13)
O11 0.019(2) 0.026(3) 0.028(3) 0.000 -0.004(2) 0.000
O12 0.027(3) 0.026(3) 0.023(3) 0.000 -0.005(2) 0.000
O13 0.0183(16) 0.0212(18) 0.0237(18) 0.0012(14) 0.0010(14) 0.0027(13)
O14 0.014(2) 0.020(2) 0.027(3) 0.000 -0.0005(19) 0.000
O15 0.0205(17) 0.0194(17) 0.0210(17) 0.0019(14) 0.0012(13) -0.0016(13)
O16 0.0289(19) 0.027(2) 0.0240(18) -0.0038(15) -0.0006(15) -0.0045(15)
O17 0.0293(19) 0.0207(19) 0.033(2) -0.0006(16) 0.0001(16) -0.0034(15)
O18 0.0197(16) 0.0177(18) 0.0175(16) 0.0001(13) 0.0013(13) -0.0007(13)
O19 0.0194(17) 0.0241(18) 0.0271(18) 0.0032(15) 0.0023(14) -0.0035(14)
O20 0.031(2) 0.028(2) 0.0249(19) 0.0062(16) -0.0027(15) 0.0065(16)
O21 0.0258(18) 0.0265(19) 0.0262(19) -0.0065(16) 0.0012(15) -0.0042(15)
O22 0.032(2) 0.0216(19) 0.031(2) -0.0014(16) -0.0018(16) -0.0063(15)
O23 0.019(2) 0.018(2) 0.017(2) 0.000 0.0022(18) 0.000
O24 0.034(2) 0.024(2) 0.040(2) 0.0043(17) -0.0014(17) 0.0039(16)
O25 0.0201(17) 0.0257(19) 0.0239(18) -0.0037(15) 0.0049(14) -0.0009(14)
O26 0.032(2) 0.0209(18) 0.0285(19) 0.0016(15) -0.0029(16) 0.0091(15)
O27 0.033(2) 0.034(2) 0.0267(19) 0.0094(17) -0.0011(16) 0.0018(17)
O28 0.026(3) 0.043(3) 0.020(3) 0.000 0.005(2) 0.000
O29 0.0194(16) 0.0153(17) 0.0179(16) -0.0003(13) 0.0010(13) 0.0000(13)
O30 0.0198(19) 0.037(2) 0.051(2) -0.0163(19) -0.0005(17) 0.0063(16)
O31 0.0256(19) 0.035(2) 0.029(2) 0.0058(17) 0.0089(16) 0.0005(16)
O32 0.029(2) 0.041(2) 0.026(2) -0.0068(17) 0.0080(16) 0.0009(17)
O33 0.029(2) 0.027(2) 0.041(2) -0.0157(18) -0.0022(17) -0.0034(16)
O34 0.027(3) 0.056(4) 0.028(3) 0.000 -0.002(2) 0.000
O35 0.029(2) 0.035(2) 0.0248(19) 0.0040(16) 0.0055(15) -0.0014(17)
O36 0.028(2) 0.060(3) 0.055(3) 0.020(2) 0.002(2) 0.004(2)
O37 0.071(3) 0.039(3) 0.041(2) 0.016(2) 0.000(2) 0.025(2)
O38 0.027(2) 0.080(4) 0.080(4) -0.037(3) 0.006(2) -0.003(2)
O39 0.025(3) 0.046(4) 0.087(5) 0.000 -0.015(3) 0.000
O40 0.081(6) 0.100(7) 0.053(5) 0.000 0.047(4) 0.000
O41 0.023(2) 0.065(4) 0.151(6) -0.053(4) -0.003(3) -0.001(2)
O42 0.059(6) 0.057(6) 0.042(5) -0.014(5) 0.013(5) -0.009(5)
O43 0.067(7) 0.070(7) 0.053(6) -0.010(5) 0.023(5) -0.007(6)
O44 0.044(5) 0.292(17) 0.046(5) 0.000 0.014(4) 0.000
O43' 0.091(9) 0.048(6) 0.069(7) 0.007(6) 0.025(7) 0.004(6)
P1 0.0461(14) 0.0618(17) 0.0454(14) 0.000 0.0128(12) 0.000
P2 0.0144(8) 0.0162(8) 0.0149(8) 0.000 -0.0011(6) 0.000
P3 0.0136(8) 0.0152(8) 0.0146(8) 0.000 0.0004(6) 0.000
P4 0.0131(8) 0.0230(9) 0.0177(8) 0.000 0.0019(6) 0.000
P5 0.0181(6) 0.0198(6) 0.0284(7) -0.0075(5) -0.0003(5) -0.0009(5)
P6 0.0248(7) 0.0261(7) 0.0270(7) 0.0042(6) -0.0041(5) 0.0066(5)
P7 0.0185(9) 0.0387(11) 0.0280(10) 0.000 0.0082(8) 0.000
C14 0.061(4) 0.030(3) 0.035(3) 0.002(3) 0.005(3) -0.005(3)
C15 0.058(4) 0.034(3) 0.029(3) -0.001(3) 0.004(3) -0.005(3)
C16 0.047(3) 0.026(3) 0.033(3) -0.001(2) -0.001(3) 0.002(3)
C17 0.095(6) 0.040(4) 0.034(3) 0.005(3) 0.007(4) -0.016(4)
C18 0.117(7) 0.041(4) 0.026(3) -0.002(3) 0.009(4) -0.004(4)
C19 0.057(4) 0.032(3) 0.036(3) 0.000(3) -0.004(3) -0.005(3)
C20 0.121(11) 0.031(5) 0.048(6) 0.000 -0.027(7) 0.000
C21 0.122(8) 0.049(5) 0.032(4) 0.000(3) -0.017(4) 0.015(5)
C22 0.101(6) 0.041(4) 0.032(3) 0.006(3) -0.007(4) 0.001(4)
C23 0.057(4) 0.040(4) 0.034(3) 0.000(3) -0.005(3) 0.010(3)
C24 0.158(10) 0.054(5) 0.029(4) 0.000(3) -0.002(5) 0.041(6)
C25 0.146(9) 0.046(5) 0.036(4) 0.005(3) 0.012(5) 0.036(5)
C26 0.070(5) 0.042(4) 0.040(4) 0.002(3) -0.009(3) 0.006(3)
C27 0.055(6) 0.042(5) 0.038(5) 0.000 -0.004(4) 0.000
N3 0.061(4) 0.029(3) 0.035(3) -0.004(2) -0.003(2) 0.002(2)
N4 0.072(4) 0.040(3) 0.047(3) -0.005(3) -0.005(3) 0.017(3)
O1W 0.165(19) 0.18(2) 0.30(3) -0.16(2) -0.15(2) 0.101(17)
O2W 0.165(18) 0.21(2) 0.138(15) 0.103(16) 0.097(14) 0.085(17)
O3W 0.164(8) 0.106(6) 0.142(8) -0.018(6) -0.062(7) 0.065(6)
C1 0.235(15) 0.146(11) 0.141(11) -0.035(9) 0.009(12) -0.117(11)
N1 0.116(8) 0.100(7) 0.140(9) 0.046(7) -0.007(7) -0.020(6)
C2 0.160(13) 0.158(13) 0.074(6) 0.004(8) -0.013(8) -0.078(11)
C3 0.196(15) 0.112(10) 0.088(8) -0.017(7) 0.009(9) -0.090(10)
C4 0.100(8) 0.110(8) 0.079(6) -0.005(6) -0.001(6) -0.024(7)
C5 0.130(10) 0.114(9) 0.166(11) -0.050(8) 0.005(9) -0.053(8)
C6 0.154(14) 0.205(18) 0.106(11) 0.063(12) -0.011(10) -0.033(13)
C7 0.25(2) 0.24(3) 0.147(16) 0.073(17) -0.027(17) 0.025(19)
C8 0.135(16) 0.38(3) 0.206(16) 0.074(18) -0.019(16) 0.014(18)
C9 0.276(16) 0.214(12) 0.202(12) 0.011(11) -0.021(14) -0.117(14)
C10 0.278(17) 0.191(12) 0.195(12) -0.005(9) -0.008(14) -0.109(13)
C11 0.40(4) 0.169(14) 0.34(2) 0.020(13) -0.30(3) -0.050(17)
C12 0.170(12) 0.167(10) 0.198(11) -0.043(10) -0.002(12) -0.024(11)
C13 0.189(13) 0.186(11) 0.212(13) -0.033(9) -0.015(13) -0.023(11)
N2 0.185(12) 0.197(11) 0.214(11) 0.008(9) -0.050(11) -0.057(11)

loop_
_atom_type_symbol
_atom_type_description
_atom_type_scat_dispersion_real
_atom_type_scat_dispersion_imag
_atom_type_scat_source
C C 0.0033 0.0016 'International Tables Vol C Tables 4.2.6.8 and 6.1.1.4'
H H 0.0000 0.0000 'International Tables Vol C Tables 4.2.6.8 and 6.1.1.4'
N N 0.0061 0.0033 'International Tables Vol C Tables 4.2.6.8 and 6.1.1.4'
O O 0.0106 0.0060 'International Tables Vol C Tables 4.2.6.8 and 6.1.1.4'
P P 0.1023 0.0942 'International Tables Vol C Tables 4.2.6.8 and 6.1.1.4'
Mn Mn 0.3368 0.7283 'International Tables Vol C Tables 4.2.6.8 and 6.1.1.4'
Mo Mo -1.6832 0.6857 'International Tables Vol C Tables 4.2.6.8 and 6.1.1.4'
Na Na 0.0362 0.0249 'International Tables Vol C Tables 4.2.6.8 and 6.1.1.4'

loop_
_geom_angle_atom_site_label_1
_geom_angle_atom_site_label_2
_geom_angle_atom_site_label_3
_geom_angle
_geom_angle_site_symmetry_1
_geom_angle_site_symmetry_3
O17 Mo1 O13 104.81(16) . .
O17 Mo1 O2 102.46(17) . .
O13 Mo1 O2 95.63(14) . .
O17 Mo1 O26 94.06(17) . .
O13 Mo1 O26 86.06(15) . .
O2 Mo1 O26 162.33(14) . .
O17 Mo1 O15 96.35(16) . .
O13 Mo1 O15 157.50(14) . .
O2 Mo1 O15 87.06(14) . .
O26 Mo1 O15 84.88(14) . .
O17 Mo1 O18 168.69(15) . .
O13 Mo1 O18 85.03(13) . .
O2 Mo1 O18 81.74(13) . .
O26 Mo1 O18 80.88(14) . .
O15 Mo1 O18 73.22(12) . .
O17 Mo1 Mo2 100.53(13) . .
O13 Mo1 Mo2 48.14(10) . .
O2 Mo1 Mo2 49.07(10) . .
O26 Mo1 Mo2 134.04(11) . .
O15 Mo1 Mo2 135.35(10) . .
O18 Mo1 Mo2 90.17(9) . .
O16 Mo2 O13 104.75(17) . .
O16 Mo2 O2 102.31(16) . .
O13 Mo2 O2 94.97(14) . .
O16 Mo2 O25 97.26(16) . .
O13 Mo2 O25 86.87(15) . .
O2 Mo2 O25 159.15(14) . .
O16 Mo2 O4 98.30(17) . .
O13 Mo2 O4 156.15(14) . .
O2 Mo2 O4 85.91(16) . .
O25 Mo2 O4 84.21(16) . .
O16 Mo2 O5 171.26(15) . .
O13 Mo2 O5 82.93(14) . .
O2 Mo2 O5 80.86(15) . .
O25 Mo2 O5 78.77(15) . .
O4 Mo2 O5 73.66(14) . .
O16 Mo2 Mo1 100.35(13) . .
O13 Mo2 Mo1 47.79(10) . .
O2 Mo2 Mo1 48.74(10) . .
O25 Mo2 Mo1 134.17(10) . .
O4 Mo2 Mo1 133.61(13) . .
O5 Mo2 Mo1 87.88(10) . .
O32 Mo3 O7 105.6(2) . .
O32 Mo3 O1 103.01(19) . .
O7 Mo3 O1 95.35(14) . .
O32 Mo3 O21 95.81(17) . .
O7 Mo3 O21 86.78(15) . .
O1 Mo3 O21 159.68(16) . .
O32 Mo3 O10 97.46(17) . .
O7 Mo3 O10 156.10(17) . .
O1 Mo3 O10 85.36(13) . .
O21 Mo3 O10 84.67(14) . .
O32 Mo3 O29 168.54(16) . .
O7 Mo3 O29 84.55(17) . .
O1 Mo3 O29 80.89(16) . .
O21 Mo3 O29 79.20(13) . .
O10 Mo3 O29 71.94(12) . .
O32 Mo3 Mo3 101.85(14) . 7_565
O7 Mo3 Mo3 47.97(10) . 7_565
O1 Mo3 Mo3 48.86(9) . 7_565
O21 Mo3 Mo3 134.29(11) . 7_565
O10 Mo3 Mo3 133.11(9) . 7_565
O29 Mo3 Mo3 88.86(8) . 7_565
O24 Mo4 O19 105.30(17) . .
O24 Mo4 O6 101.73(17) . .
O19 Mo4 O6 95.45(15) . .
O24 Mo4 O22 96.74(18) . .
O19 Mo4 O22 85.94(16) . .
O6 Mo4 O22 160.38(14) . .
O24 Mo4 O10 96.85(17) . .
O19 Mo4 O10 156.73(14) . .
O6 Mo4 O10 86.81(14) . .
O22 Mo4 O10 84.44(15) . .
O24 Mo4 O29 168.81(16) . .
O19 Mo4 O29 85.22(13) . .
O6 Mo4 O29 80.65(13) . .
O22 Mo4 O29 79.96(14) . .
O10 Mo4 O29 72.26(12) . .
O24 Mo4 Mo6 100.87(15) . .
O19 Mo4 Mo6 48.02(11) . .
O6 Mo4 Mo6 48.84(10) . .
O22 Mo4 Mo6 133.54(11) . .
O10 Mo4 Mo6 134.61(10) . .
O29 Mo4 Mo6 88.96(9) . .
O35 Mo5 O12 105.2(2) . .
O35 Mo5 O3 102.76(19) . .
O12 Mo5 O3 94.83(14) . .
O35 Mo5 O20 95.93(17) . .
O12 Mo5 O20 87.80(15) . .
O3 Mo5 O20 159.69(16) . .
O35 Mo5 O15 97.53(17) . .
O12 Mo5 O15 156.42(17) . .
O3 Mo5 O15 86.14(13) . .
O20 Mo5 O15 83.57(14) . .
O35 Mo5 O18 169.28(16) . .
O12 Mo5 O18 84.15(18) . .
O3 Mo5 O18 81.30(16) . .
O20 Mo5 O18 78.94(13) . .
O15 Mo5 O18 72.68(12) . .
O35 Mo5 Mo5 101.34(13) . 7_565
O12 Mo5 Mo5 47.71(10) . 7_565
O3 Mo5 Mo5 48.58(9) . 7_565
O20 Mo5 Mo5 135.05(11) . 7_565
O15 Mo5 Mo5 133.65(9) . 7_565
O18 Mo5 Mo5 88.81(8) . 7_565
O27 Mo6 O19 104.37(18) . .
O27 Mo6 O6 102.34(17) . .
O19 Mo6 O6 95.14(15) . .
O27 Mo6 O31 97.40(17) . .
O19 Mo6 O31 86.59(16) . .
O6 Mo6 O31 159.07(14) . .
O27 Mo6 O9 97.65(18) . .
O19 Mo6 O9 157.14(15) . .
O6 Mo6 O9 85.96(17) . .
O31 Mo6 O9 84.55(17) . .
O27 Mo6 O23 170.33(17) . .
O19 Mo6 O23 84.33(14) . .
O6 Mo6 O23 80.74(15) . .
O31 Mo6 O23 78.67(15) . .
O9 Mo6 O23 73.29(14) . .
O27 Mo6 Mo4 100.61(14) . .
O19 Mo6 Mo4 47.56(10) . .
O6 Mo6 Mo4 48.98(10) . .
O31 Mo6 Mo4 133.57(11) . .
O9 Mo6 Mo4 133.95(13) . .
O23 Mo6 Mo4 88.35(11) . .
O30 Mn1 O41 83.01(18) . .
O30 Mn1 O14 98.14(16) . .
O41 Mn1 O14 172.2(2) . .
O30 Mn1 O36 103.69(18) . .
O41 Mn1 O36 99.0(3) . .
O14 Mn1 O36 88.33(18) . .
O30 Mn1 O11 169.32(17) . 6_657
O41 Mn1 O11 97.77(18) . 6_657
O14 Mn1 O11 79.66(15) . 6_657
O36 Mn1 O11 86.75(18) . 6_657
O30 Mn1 O34 97.28(18) . .
O41 Mn1 O34 95.5(2) . .
O14 Mn1 O34 76.69(16) . .
O36 Mn1 O34 155.77(17) . .
O11 Mn1 O34 72.04(17) 6_657 .
O30 Mn1 Mn1 126.85(12) . 7_565
O41 Mn1 Mn1 129.82(16) . 7_565
O14 Mn1 Mn1 43.86(9) . 7_565
O36 Mn1 Mn1 108.92(14) . 7_565
O11 Mn1 Mn1 45.44(9) 6_657 7_565
O34 Mn1 Mn1 47.49(10) . 7_565
O6 Mn2 O6 94.83(18) . 7_565
O6 Mn2 O2 85.92(13) . .
O6 Mn2 O2 178.34(13) 7_565 .
O6 Mn2 O2 178.33(13) . 7_565
O6 Mn2 O2 85.92(13) 7_565 7_565
O2 Mn2 O2 93.29(17) . 7_565
O6 Mn2 O1 97.63(12) . .
O6 Mn2 O1 97.63(12) 7_565 .
O2 Mn2 O1 83.74(12) . .
O2 Mn2 O1 83.74(12) 7_565 .
O6 Mn2 O3 83.15(12) . .
O6 Mn2 O3 83.15(12) 7_565 .
O2 Mn2 O3 95.47(12) . .
O2 Mn2 O3 95.47(12) 7_565 .
O1 Mn2 O3 178.83(17) . .
O7 Na1 O34 100.3(3) . .
O7 Na1 O1W 114.5(4) . .
O34 Na1 O1W 80.2(7) . .
O7 Na1 O1W 114.4(4) . 7_565
O34 Na1 O1W 80.3(7) . 7_565
O1W Na1 O1W 129.7(8) . 7_565
O3W Na2 O37 104.5(3) . .
O3W Na2 O10 138.7(3) . 2_564
O37 Na2 O10 113.2(2) . 2_564
O3W Na2 N3 90.2(3) . .
O37 Na2 N3 96.0(2) . .
O10 Na2 N3 101.7(2) 2_564 .
Mo3 O1 Mo3 82.27(18) 7_565 .
Mo3 O1 Mn2 133.39(13) 7_565 .
Mo3 O1 Mn2 133.39(13) . .
Mo1 O2 Mo2 82.19(13) . .
Mo1 O2 Mn2 133.84(17) . .
Mo2 O2 Mn2 136.23(16) . .
Mo5 O3 Mo5 82.85(18) . 7_565
Mo5 O3 Mn2 134.11(13) . .
Mo5 O3 Mn2 134.11(13) 7_565 .
Mo2 O4 Mo2 114.0(2) 7_565 .
P2 O5 Mo2 126.27(12) . 7_565
P2 O5 Mo2 126.27(12) . .
Mo2 O5 Mo2 98.15(17) 7_565 .
Mo6 O6 Mo4 82.18(13) . .
Mo6 O6 Mn2 135.84(17) . .
Mo4 O6 Mn2 132.78(17) . .
Mo3 O7 Mo3 84.07(19) . 7_565
Mo3 O7 Na1 137.94(10) . .
Mo3 O7 Na1 137.94(10) 7_565 .
P2 O8 H8 109.5 . .
Mo6 O9 Mo6 113.9(2) . 7_565
Mo3 O10 Mo4 113.42(15) . .
Mo3 O10 Na2 116.22(19) . 2_565
Mo4 O10 Na2 107.93(18) . 2_565
P4 O11 Mn1 135.43(9) . 4_456
P4 O11 Mn1 135.43(9) . 6_557
Mn1 O11 Mn1 89.13(18) 4_456 6_557
Mo5 O12 Mo5 84.6(2) 7_565 .
Mo1 O13 Mo2 84.07(14) . .
P3 O14 Mn1 133.78(9) . .
P3 O14 Mn1 133.78(9) . 7_565
Mn1 O14 Mn1 92.28(18) . 7_565
Mo5 O15 Mo1 113.12(15) . .
P2 O18 Mo1 126.21(19) . .
P2 O18 Mo5 126.25(19) . .
Mo1 O18 Mo5 100.33(13) . .
Mo4 O19 Mo6 84.41(14) . .
P6 O20 Mo5 138.2(2) . .
P5 O21 Mo3 132.7(2) . .
P5 O22 Mo4 132.4(2) . .
P3 O23 Mo6 126.44(12) . .
P3 O23 Mo6 126.44(12) . 7_565
Mo6 O23 Mo6 98.91(18) . 7_565
P4 O25 Mo2 136.5(2) . .
P6 O26 Mo1 134.3(2) . .
P4 O28 H28 109.5 . .
P3 O29 Mo4 127.52(19) . .
P3 O29 Mo3 125.43(18) . .
Mo4 O29 Mo3 101.34(13) . .
P5 O30 Mn1 150.4(3) . .
P7 O31 Mo6 136.1(2) . .
P5 O33 H33 109.5 . .
Mn1 O34 Mn1 85.02(19) . 7_565
Mn1 O34 Na1 115.4(2) . .
Mn1 O34 Na1 115.4(2) 7_565 .
P6 O37 Na2 126.7(3) . .
P6 O38 H38 109.5 . .
P7 O40 H40 109.5 . .
O43' O42 P1 57.4(6) . .
O43' O42 O42 115.9(6) . 7_575
P1 O42 O42 59.7(3) . 7_575
O43' O43 O43 115.8(6) . 7_575
O43' O43 P1 57.2(6) . .
O43 O43 P1 60.0(4) 7_575 .
P1 O44 H44 109.5 . .
O42 O43' P1 69.1(7) . .
O42 O43' O43 124.3(10) . .
P1 O43' O43 64.7(6) . .
O43' P1 O43' 155.7(11) 7_575 .
O43' P1 O44 102.1(6) 7_575 .
O43' P1 O44 102.1(6) . .
O43' P1 O43 58.2(6) 7_575 7_575
O43' P1 O43 116.7(7) . 7_575
O44 P1 O43 106.5(5) . 7_575
O43' P1 O43 116.7(7) 7_575 .
O43' P1 O43 58.2(6) . .
O44 P1 O43 106.5(5) . .
O43 P1 O43 60.0(8) 7_575 .
O43' P1 O42 53.5(6) 7_575 7_575
O43' P1 O42 113.1(6) . 7_575
O44 P1 O42 113.1(5) . 7_575
O43 P1 O42 105.4(6) 7_575 7_575
O43 P1 O42 140.3(6) . 7_575
O43' P1 O42 113.1(6) 7_575 .
O43' P1 O42 53.5(6) . .
O44 P1 O42 113.1(5) . .
O43 P1 O42 140.3(6) 7_575 .
O43 P1 O42 105.4(5) . .
O42 P1 O42 60.7(7) 7_575 .
O8 P2 O5 110.8(3) . .
O8 P2 O18 110.62(17) . .
O5 P2 O18 108.35(16) . .
O8 P2 O18 110.62(17) . 7_565
O5 P2 O18 108.35(16) . 7_565
O18 P2 O18 108.0(3) . 7_565
O14 P3 O29 110.65(17) . 7_565
O14 P3 O29 110.64(17) . .
O29 P3 O29 108.5(3) 7_565 .
O14 P3 O23 112.3(3) . .
O29 P3 O23 107.28(16) 7_565 .
O29 P3 O23 107.28(16) . .
O11 P4 O25 111.90(18) . .
O11 P4 O25 111.91(18) . 7_565
O25 P4 O25 112.3(3) . 7_565
O11 P4 O28 108.7(3) . .
O25 P4 O28 105.82(18) . .
O25 P4 O28 105.82(18) 7_565 .
O30 P5 O22 114.1(2) . .
O30 P5 O21 112.8(2) . .
O22 P5 O21 110.5(2) . .
O30 P5 O33 105.6(2) . .
O22 P5 O33 106.7(2) . .
O21 P5 O33 106.6(2) . .
O37 P6 O20 112.0(2) . .
O37 P6 O26 109.4(2) . .
O20 P6 O26 112.3(2) . .
O37 P6 O38 108.3(3) . .
O20 P6 O38 107.6(3) . .
O26 P6 O38 107.0(3) . .
O39 P7 O31 111.4(2) . .
O39 P7 O31 111.4(2) . 7_565
O31 P7 O31 111.7(3) . 7_565
O39 P7 O40 112.1(5) . .
O31 P7 O40 104.9(2) . .
O31 P7 O40 104.9(2) 7_565 .
N3 C14 C15 119.9(6) . .
N3 C14 H14 120.0 . .
C15 C14 H14 120.0 . .
C14 C15 C16 121.0(6) . .
C14 C15 H15 119.5 . .
C16 C15 H15 119.5 . .
C15 C16 C17 116.8(6) . .
C15 C16 C19 120.6(5) . .
C17 C16 C19 122.6(6) . .
C18 C17 C16 120.5(6) . .
C18 C17 H17 119.7 . .
C16 C17 H17 119.7 . .
N3 C18 C17 120.4(6) . .
N3 C18 H18 119.8 . .
C17 C18 H18 119.8 . .
C16 C19 C20 114.6(6) . .
C16 C19 H19A 108.6 . .
C20 C19 H19A 108.6 . .
C16 C19 H19B 108.6 . .
C20 C19 H19B 108.6 . .
H19A C19 H19B 107.6 . .
C19 C20 C19 114.9(8) 7_565 .
C19 C20 H20A 108.5 7_565 .
C19 C20 H20A 108.5 . .
C19 C20 H20B 108.5 7_565 .
C19 C20 H20B 108.5 . .
H20A C20 H20B 107.5 . .
N4 C21 C22 121.6(7) . .
N4 C21 H21 119.2 . .
C22 C21 H21 119.2 . .
C21 C22 C23 120.3(7) . .
C21 C22 H22 119.9 . .
C23 C22 H22 119.9 . .
C22 C23 C24 116.3(7) . .
C22 C23 C26 124.4(6) . .
C24 C23 C26 119.3(6) . .
C25 C24 C23 121.4(7) . .
C25 C24 H24 119.3 . .
C23 C24 H24 119.3 . .
N4 C25 C24 120.1(7) . .
N4 C25 H25 119.9 . .
C24 C25 H25 119.9 . .
C23 C26 C27 117.7(6) . .
C23 C26 H26A 107.9 . .
C27 C26 H26A 107.9 . .
C23 C26 H26B 107.9 . .
C27 C26 H26B 107.9 . .
H26A C26 H26B 107.2 . .
C26 C27 C26 110.4(8) 7_575 .
C26 C27 H27A 109.6 7_575 .
C26 C27 H27A 109.6 . .
C26 C27 H27B 109.6 7_575 .
C26 C27 H27B 109.6 . .
H27A C27 H27B 108.1 . .
C18 N3 C14 121.4(6) . .
C18 N3 Na2 88.2(4) . .
C14 N3 Na2 149.7(4) . .
C21 N4 C25 120.3(7) . .
C21 N4 H4A 119.8 . .
C25 N4 H4A 119.8 . .
N1 C1 C5 120.0 . .
N1 C1 H1 120.0 . .
C5 C1 H1 120.0 . .
C2 N1 C1 120.0 . .
C2 N1 H1A 120.0 . .
C1 N1 H1A 120.0 . .
N1 C2 C3 120.0 . .
N1 C2 H2 120.0 . .
C3 C2 H2 120.0 . .
C4 C3 C2 120.0 . .
C4 C3 H3 120.0 . .
C2 C3 H3 120.0 . .
C3 C4 C5 120.0 . .
C3 C4 C6 119.2(9) . .
C5 C4 C6 120.4(9) . .
C4 C5 C1 120.0 . .
C4 C5 H5 120.0 . .
C1 C5 H5 120.0 . .
C7 C6 C4 117.7(16) . .
C7 C6 H6A 107.9 . .
C4 C6 H6A 107.9 . .
C7 C6 H6B 107.9 . .
C4 C6 H6B 107.9 . .
H6A C6 H6B 107.2 . .
C6 C7 C8 112(2) . .
C6 C7 H7A 109.1 . .
C8 C7 H7A 109.1 . .
C6 C7 H7B 109.1 . .
C8 C7 H7B 109.1 . .
H7A C7 H7B 107.9 . .
C7 C8 C11 103.3(18) . .
C7 C8 H8A 111.1 . .
C11 C8 H8A 111.1 . .
C7 C8 H8B 111.1 . .
C11 C8 H8B 111.1 . .
H8A C8 H8B 109.1 . .
C10 C9 N2 120.0 . .
C10 C9 H9 120.0 . .
N2 C9 H9 120.0 . .
C11 C10 C9 120.0 . .
C11 C10 H10 120.0 . .
C9 C10 H10 120.0 . .
C12 C11 C10 120.0 . .
C12 C11 C8 116.2(15) . .
C10 C11 C8 123.6(16) . .
C13 C12 C11 120.0 . .
C13 C12 H12 120.0 . .
C11 C12 H12 120.0 . .
C12 C13 N2 120.0 . .
C12 C13 H13 120.0 . .
N2 C13 H13 120.0 . .
C13 N2 C9 120.0 . .
C13 N2 H2A 120.0 . .
C9 N2 H2A 120.0 . .

loop_
_geom_bond_atom_site_label_1
_geom_bond_atom_site_label_2
_geom_bond_distance
_geom_bond_site_symmetry_2
Mo1 O17 1.688(4) .
Mo1 O13 1.935(3) .
Mo1 O2 1.972(3) .
Mo1 O26 2.087(4) .
Mo1 O15 2.110(3) .
Mo1 O18 2.271(3) .
Mo1 Mo2 2.5984(14) .
Mo2 O16 1.677(4) .
Mo2 O13 1.946(3) .
Mo2 O2 1.981(3) .
Mo2 O25 2.062(4) .
Mo2 O4 2.097(3) .
Mo2 O5 2.327(3) .
Mo3 O32 1.679(4) .
Mo3 O7 1.945(4) .
Mo3 O1 1.980(3) .
Mo3 O21 2.060(4) .
Mo3 O10 2.116(3) .
Mo3 O29 2.299(3) .
Mo3 Mo3 2.6046(18) 7_565
Mo4 O24 1.682(4) .
Mo4 O19 1.932(4) .
Mo4 O6 1.984(3) .
Mo4 O22 2.050(4) .
Mo4 O10 2.121(3) .
Mo4 O29 2.279(3) .
Mo4 Mo6 2.6057(14) .
Mo5 O35 1.679(4) .
Mo5 O12 1.943(4) .
Mo5 O3 1.976(3) .
Mo5 O20 2.070(4) .
Mo5 O15 2.101(3) .
Mo5 O18 2.305(3) .
Mo5 Mo5 2.6153(18) 7_565
Mo6 O27 1.681(4) .
Mo6 O19 1.946(4) .
Mo6 O6 1.980(3) .
Mo6 O31 2.051(4) .
Mo6 O9 2.100(3) .
Mo6 O23 2.316(3) .
Mn1 O30 2.090(4) .
Mn1 O41 2.128(5) .
Mn1 O14 2.193(3) .
Mn1 O36 2.213(5) .
Mn1 O11 2.254(4) 6_657
Mn1 O34 2.341(4) .
Mn1 Mn1 3.163(3) 7_565
Mn2 O6 2.187(3) .
Mn2 O6 2.188(3) 7_565
Mn2 O2 2.200(3) .
Mn2 O2 2.200(3) 7_565
Mn2 O1 2.221(5) .
Mn2 O3 2.227(5) .
Na1 O7 2.695(9) .
Na1 O34 2.712(10) .
Na1 O1W 2.75(3) .
Na1 O1W 2.75(3) 7_565
Na2 O3W 2.725(10) .
Na2 O37 2.728(8) .
Na2 O10 2.801(6) 2_564
Na2 N3 2.913(8) .
O1 Mo3 1.980(3) 7_565
O3 Mo5 1.976(3) 7_565
O4 Mo2 2.097(3) 7_565
O5 P2 1.551(5) .
O5 Mo2 2.327(3) 7_565
O7 Mo3 1.945(4) 7_565
O8 P2 1.517(5) .
O8 H8 0.8200 .
O9 Mo6 2.100(3) 7_565
O10 Na2 2.801(6) 2_565
O11 P4 1.514(5) .
O11 Mn1 2.254(4) 4_456
O11 Mn1 2.254(4) 6_557
O12 Mo5 1.943(4) 7_565
O14 P3 1.514(5) .
O14 Mn1 2.194(3) 7_565
O18 P2 1.557(3) .
O20 P6 1.529(4) .
O21 P5 1.541(4) .
O22 P5 1.541(4) .
O23 P3 1.553(5) .
O23 Mo6 2.316(3) 7_565
O25 P4 1.531(4) .
O26 P6 1.547(4) .
O28 P4 1.586(5) .
O28 H28 0.8200 .
O29 P3 1.549(3) .
O30 P5 1.498(4) .
O31 P7 1.537(4) .
O33 P5 1.583(4) .
O33 H33 0.8200 .
O34 Mn1 2.341(4) 7_565
O37 P6 1.506(4) .
O38 P6 1.560(5) .
O38 H38 0.8200 .
O39 P7 1.501(7) .
O40 P7 1.572(7) .
O40 H40 0.8200 .
O42 O43' 1.384(14) .
O42 P1 1.609(10) .
O42 O42 1.63(2) 7_575
O43 O43' 1.467(15) .
O43 O43 1.56(2) 7_575
O43 P1 1.560(10) .
O44 P1 1.557(10) .
O44 H44 0.8200 .
O43' P1 1.450(11) .
P1 O43' 1.450(11) 7_575
P1 O43 1.560(10) 7_575
P1 O42 1.609(10) 7_575
P2 O18 1.557(3) 7_565
P3 O29 1.548(3) 7_565
P4 O25 1.531(4) 7_565
P7 O31 1.537(4) 7_565
C14 N3 1.346(8) .
C14 C15 1.363(9) .
C14 H14 0.9300 .
C15 C16 1.387(9) .
C15 H15 0.9300 .
C16 C17 1.401(9) .
C16 C19 1.495(8) .
C17 C18 1.363(10) .
C17 H17 0.9300 .
C18 N3 1.331(9) .
C18 H18 0.9300 .
C19 C20 1.502(8) .
C19 H19A 0.9700 .
C19 H19B 0.9700 .
C20 C19 1.502(8) 7_565
C20 H20A 0.9700 .
C20 H20B 0.9700 .
C21 N4 1.317(9) .
C21 C22 1.366(11) .
C21 H21 0.9300 .
C22 C23 1.380(9) .
C22 H22 0.9300 .
C23 C24 1.392(10) .
C23 C26 1.503(9) .
C24 C25 1.354(11) .
C24 H24 0.9300 .
C25 N4 1.341(10) .
C25 H25 0.9300 .
C26 C27 1.525(9) .
C26 H26A 0.9700 .
C26 H26B 0.9700 .
C27 C26 1.525(9) 7_575
C27 H27A 0.9700 .
C27 H27B 0.9700 .
N4 H4A 0.8600 .
C1 N1 1.3900 .
C1 C5 1.3900 .
C1 H1 0.9300 .
N1 C2 1.3900 .
N1 H1A 0.8600 .
C2 C3 1.3900 .
C2 H2 0.9300 .
C3 C4 1.3900 .
C3 H3 0.9300 .
C4 C5 1.3900 .
C4 C6 1.526(14) .
C5 H5 0.9300 .
C6 C7 1.40(2) .
C6 H6A 0.9700 .
C6 H6B 0.9700 .
C7 C8 1.56(3) .
C7 H7A 0.9700 .
C7 H7B 0.9700 .
C8 C11 1.56(2) .
C8 H8A 0.9700 .
C8 H8B 0.9700 .
C9 C10 1.3900 .
C9 N2 1.3900 .
C9 H9 0.9300 .
C10 C11 1.3900 .
C10 H10 0.9300 .
C11 C12 1.3900 .
C12 C13 1.3900 .
C12 H12 0.9300 .
C13 N2 1.3900 .
C13 H13 0.9300 .
N2 H2A 0.8600 .
